data_4313588
loop_
_publ_author_name
'Prasanta Ghosh'
'Ameerunisha Begum'
'Eckhard Bill'
'Thomas Weyherm\"uller'
'Karl Wieghardt'

_publ_section_title
;
 Molecular and Electronic Structures of Iron(II)/(III) Complexes
 Containing N,S-Coordinated, Closed-Shello-Aminothiophenolato(1-) and
 o-Iminothiophenolato(2-) Ligands
;
_journal_name_full 'Inorganic Chemistry'
_journal_page_first 3208
_journal_page_last 3215
_journal_paper_doi 10.1021/ic020617c
_journal_volume 42
_journal_year 2003
_chemical_formula_structural '2 [C24 H20 P]+, [C18 H17 Fe N3 S3]-, (Br)-'
_chemical_formula_sum 'C66 H57 Br Fe N3 P2 S3'
_chemical_formula_weight 1186.03
_chemical_name_systematic
;
 ?
;
_space_group_IT_number 19
_symmetry_cell_setting orthorhombic
_symmetry_space_group_name_Hall 'P 2ac 2ab'
_symmetry_space_group_name_H-M 'P 21 21 21'
_atom_sites_solution_hydrogens geom
_atom_sites_solution_primary direct
_atom_sites_solution_secondary difmap
_audit_creation_method SHELXL
_cell_angle_alpha 90.00
_cell_angle_beta 90.00
_cell_angle_gamma 90.00
_cell_formula_units_Z 4
_cell_length_a 12.5998(4)
_cell_length_b 19.5165(8)
_cell_length_c 23.3203(11)
_cell_measurement_reflns_used 11865
_cell_measurement_temperature 100(2)
_cell_volume 5734.6(4)
_computing_cell_refinement 'Nonius Collect'
_computing_data_collection 'Nonius Collect'
_computing_data_reduction 'Nonius Collect'
_computing_structure_refinement 'SHELXL-93 (Sheldrick, 1993)'
_computing_structure_solution 'SHELXS-86 (Sheldrick, 1990)'
_diffrn_ambient_temperature 100(2)
_diffrn_measurement_device 'Nonius KappaCCD, Rotating Anode'
_diffrn_measurement_method '407 images at 1 deg. in \w, 120 sec. each'
_diffrn_radiation_monochromator graphite
_diffrn_radiation_source 'fine-focus sealed tube'
_diffrn_radiation_type MoK\a
_diffrn_radiation_wavelength 0.71073
_diffrn_reflns_av_R_equivalents 0.0662
_diffrn_reflns_av_sigmaI/netI 0.0596
_diffrn_reflns_limit_h_max 19
_diffrn_reflns_limit_h_min -17
_diffrn_reflns_limit_k_max 30
_diffrn_reflns_limit_k_min -29
_diffrn_reflns_limit_l_max 35
_diffrn_reflns_limit_l_min -32
_diffrn_reflns_number 49899
_diffrn_reflns_theta_max 27.50
_diffrn_reflns_theta_min 3.08
_exptl_absorpt_coefficient_mu 1.169
_exptl_absorpt_correction_T_max 0.749
_exptl_absorpt_correction_T_min 0.688
_exptl_absorpt_correction_type 'MulScanAbs, Platon99 program suite, A.L.Spek'
_exptl_crystal_colour yellow
_exptl_crystal_density_diffrn 1.374
_exptl_crystal_description 'transparent block'
_exptl_crystal_F_000 2452
_exptl_crystal_size_max 0.17
_exptl_crystal_size_mid 0.14
_exptl_crystal_size_min 0.09
_refine_diff_density_max 1.310
_refine_diff_density_min -1.683
_refine_diff_density_rms 0.104
_refine_ls_abs_structure_details 'Flack H D (1983), Acta Cryst. A39, 876-881'
_refine_ls_abs_structure_Flack 0.00
_refine_ls_extinction_method none
_refine_ls_goodness_of_fit_all 1.037
_refine_ls_goodness_of_fit_obs 1.056
_refine_ls_matrix_type full
_refine_ls_number_parameters 689
_refine_ls_number_reflns 13137
_refine_ls_number_restraints 0
_refine_ls_restrained_S_all 1.043
_refine_ls_restrained_S_obs 1.056
_refine_ls_R_factor_all 0.0757
_refine_ls_R_factor_obs 0.0600
_refine_ls_shift/esd_max 0.001
_refine_ls_shift/esd_mean 0.000
_refine_ls_structure_factor_coef Fsqd
_refine_ls_weighting_details 'w=1/[\s^2^(Fo^2^)+(0.0806P)^2^+8.6375P] where P=(Fo^2^+2Fc^2^)/3'
_refine_ls_weighting_scheme calc
_refine_ls_wR_factor_all 0.1577
_refine_ls_wR_factor_obs 0.1465
_reflns_number_observed 11149
_reflns_number_total 13166
_reflns_observed_criterion >2sigma(I)
_cod_data_source_file ic020617c_2.cif
_cod_data_source_block 4
_cod_depositor_comments
;
The following automatic conversions were performed:

'_refine_ls_weighting_scheme' value 'calc
w=1/[\s^2^(Fo^2^)+(0.0806P)^2^+8.6375P] where P=(Fo^2^+2Fc^2^)/3' was
changed to 'calc'. New tag '_refine_ls_weighting_details' was
created. The value of the new tag was set to
'w=1/[\s^2^(Fo^2^)+(0.0806P)^2^+8.6375P] where P=(Fo^2^+2Fc^2^)/3'.

Automatic conversion script
Id: cif_fix_values 3143 2015-03-26 13:38:13Z robertas 
;
_cod_database_code 4313588

loop_
_symmetry_equiv_pos_as_xyz
'x, y, z'
'-x+1/2, -y, z+1/2'
'-x, y+1/2, -z+1/2'
'x+1/2, -y+1/2, -z'

loop_
_atom_site_aniso_label
_atom_site_aniso_U_11
_atom_site_aniso_U_22
_atom_site_aniso_U_33
_atom_site_aniso_U_23
_atom_site_aniso_U_13
_atom_site_aniso_U_12
Fe1 0.0150(3) 0.0257(3) 0.0196(3) 0.0045(2) 0.0001(2) -0.0033(2)
Br1 0.0922(6) 0.0333(3) 0.0504(4) 0.0039(3) -0.0206(4) -0.0151(4)
Br1X 0.0922(6) 0.0333(3) 0.0504(4) 0.0039(3) -0.0206(4) -0.0151(4)
S1 0.0230(5) 0.0236(5) 0.0278(6) 0.0057(4) 0.0063(4) -0.0012(4)
N1 0.021(2) 0.025(2) 0.034(2) 0.005(2) 0.003(2) 0.002(2)
C1 0.013(2) 0.033(2) 0.028(2) 0.004(2) 0.003(2) -0.003(2)
C2 0.012(2) 0.030(2) 0.030(2) 0.003(2) -0.001(2) 0.000(2)
C3 0.017(2) 0.033(2) 0.037(3) 0.000(2) 0.000(2) 0.002(2)
C4 0.016(2) 0.049(3) 0.035(3) -0.010(2) 0.000(2) 0.002(2)
C5 0.018(2) 0.059(3) 0.029(2) 0.002(2) 0.002(2) 0.002(2)
C6 0.020(2) 0.036(3) 0.031(2) 0.005(2) 0.001(2) -0.006(2)
S2 0.0337(6) 0.0178(5) 0.0243(5) 0.0011(4) -0.0004(5) -0.0010(5)
N2 0.028(2) 0.024(2) 0.019(2) -0.0017(15) -0.0022(15) -0.010(2)
C7 0.016(2) 0.019(2) 0.022(2) 0.001(2) 0.005(2) -0.002(2)
C8 0.018(2) 0.023(2) 0.018(2) 0.001(2) 0.004(2) -0.004(2)
C9 0.029(2) 0.019(2) 0.021(2) 0.000(2) 0.006(2) -0.002(2)
C10 0.028(2) 0.026(2) 0.025(2) 0.008(2) 0.002(2) -0.003(2)
C11 0.019(2) 0.031(2) 0.019(2) 0.001(2) 0.002(2) -0.004(2)
C12 0.018(2) 0.023(2) 0.024(2) -0.003(2) 0.007(2) -0.005(2)
S3 0.0198(6) 0.0585(8) 0.0243(6) 0.0055(6) -0.0040(4) -0.0030(6)
N3 0.061(4) 0.045(3) 0.052(3) -0.014(3) -0.025(3) 0.014(3)
C13 0.041(3) 0.050(3) 0.023(2) 0.008(2) -0.007(2) -0.015(3)
C14 0.041(3) 0.059(4) 0.020(2) -0.002(2) -0.008(2) 0.008(3)
C15 0.071(4) 0.051(4) 0.034(3) 0.003(3) -0.016(3) -0.012(3)
C16 0.083(5) 0.066(4) 0.025(3) 0.004(3) 0.006(3) -0.039(4)
C17 0.040(3) 0.075(4) 0.035(3) -0.010(3) 0.000(2) -0.005(3)
C18 0.035(3) 0.054(3) 0.027(3) 0.000(2) -0.005(2) 0.002(2)
P1 0.0127(5) 0.0159(5) 0.0159(5) -0.0010(4) 0.0012(4) 0.0002(4)
C21 0.020(2) 0.014(2) 0.016(2) -0.004(2) 0.004(2) -0.002(2)
C22 0.019(2) 0.028(2) 0.032(2) -0.002(2) -0.003(2) 0.003(2)
C23 0.021(2) 0.026(2) 0.036(3) -0.003(2) -0.005(2) -0.004(2)
C24 0.027(2) 0.015(2) 0.027(2) -0.005(2) 0.006(2) -0.009(2)
C25 0.027(3) 0.021(2) 0.026(2) 0.000(2) 0.004(2) 0.001(2)
C26 0.021(2) 0.022(2) 0.021(2) 0.000(2) -0.001(2) -0.003(2)
C31 0.015(2) 0.017(2) 0.022(2) -0.003(2) 0.000(2) -0.002(2)
C32 0.016(2) 0.030(2) 0.028(2) -0.006(2) 0.002(2) 0.003(2)
C33 0.018(2) 0.032(2) 0.042(3) -0.007(2) 0.005(2) 0.000(2)
C34 0.016(2) 0.023(2) 0.044(3) -0.003(2) -0.008(2) 0.001(2)
C35 0.025(2) 0.023(2) 0.028(2) -0.001(2) -0.007(2) 0.001(2)
C36 0.023(2) 0.014(2) 0.024(2) -0.005(2) -0.001(2) -0.001(2)
C41 0.019(2) 0.015(2) 0.017(2) -0.003(2) 0.002(2) 0.001(2)
C42 0.017(2) 0.024(2) 0.029(2) 0.001(2) 0.003(2) 0.000(2)
C43 0.030(3) 0.022(2) 0.032(3) 0.004(2) 0.017(2) 0.002(2)
C44 0.040(3) 0.019(2) 0.023(2) 0.007(2) 0.006(2) 0.008(2)
C45 0.023(2) 0.029(2) 0.028(2) -0.001(2) -0.006(2) 0.009(2)
C46 0.014(2) 0.022(2) 0.027(2) -0.002(2) 0.000(2) 0.001(2)
C51 0.012(2) 0.024(2) 0.018(2) 0.003(2) 0.0006(15) -0.002(2)
C52 0.017(2) 0.024(2) 0.023(2) 0.000(2) 0.000(2) 0.005(2)
C53 0.025(2) 0.033(2) 0.023(2) 0.010(2) 0.000(2) 0.001(2)
C54 0.015(2) 0.041(3) 0.019(2) -0.001(2) 0.002(2) -0.001(2)
C55 0.022(2) 0.027(2) 0.018(2) -0.009(2) 0.001(2) -0.004(2)
C56 0.018(2) 0.015(2) 0.018(2) -0.002(2) -0.002(2) -0.005(2)
P2 0.0125(4) 0.0132(4) 0.0159(5) -0.0019(4) 0.0007(4) -0.0006(4)
C61 0.020(2) 0.011(2) 0.020(2) 0.000(2) 0.002(2) 0.000(2)
C62 0.020(2) 0.021(2) 0.019(2) 0.003(2) -0.001(2) 0.002(2)
C63 0.016(2) 0.021(2) 0.028(2) 0.000(2) -0.001(2) 0.003(2)
C64 0.020(2) 0.018(2) 0.038(3) 0.001(2) 0.007(2) 0.006(2)
C65 0.031(3) 0.024(2) 0.024(2) 0.002(2) 0.008(2) 0.004(2)
C66 0.022(2) 0.019(2) 0.021(2) 0.000(2) 0.003(2) 0.002(2)
C71 0.019(2) 0.014(2) 0.017(2) 0.0008(15) -0.0026(15) 0.000(2)
C72 0.023(2) 0.016(2) 0.034(3) 0.002(2) 0.002(2) 0.007(2)
C73 0.029(3) 0.021(2) 0.040(3) 0.002(2) -0.004(2) 0.001(2)
C74 0.034(3) 0.019(2) 0.030(2) 0.002(2) -0.010(2) -0.012(2)
C75 0.027(3) 0.033(3) 0.028(2) 0.006(2) 0.002(2) -0.005(2)
C76 0.023(2) 0.022(2) 0.031(2) 0.001(2) 0.003(2) 0.002(2)
C81 0.017(2) 0.021(2) 0.018(2) -0.001(2) -0.002(2) -0.005(2)
C82 0.017(2) 0.021(2) 0.025(2) 0.000(2) -0.002(2) -0.002(2)
C83 0.021(2) 0.036(3) 0.028(2) 0.006(2) -0.003(2) -0.001(2)
C84 0.031(3) 0.043(3) 0.023(2) 0.003(2) -0.008(2) -0.012(2)
C85 0.040(3) 0.035(3) 0.027(2) -0.007(2) -0.006(2) -0.014(2)
C86 0.029(3) 0.022(2) 0.028(2) -0.003(2) -0.003(2) -0.001(2)
C91 0.015(2) 0.013(2) 0.014(2) 0.0008(15) 0.0001(14) 0.0009(15)
C92 0.016(2) 0.016(2) 0.021(2) 0.000(2) -0.001(2) -0.001(2)
C93 0.023(2) 0.018(2) 0.029(2) 0.000(2) 0.002(2) 0.002(2)
C94 0.030(2) 0.017(2) 0.019(2) -0.004(2) 0.000(2) 0.004(2)
C95 0.020(2) 0.019(2) 0.026(2) -0.003(2) -0.002(2) -0.006(2)
C96 0.015(2) 0.020(2) 0.019(2) 0.001(2) -0.003(2) -0.001(2)

loop_
_atom_site_label
_atom_site_type_symbol
_atom_site_fract_x
_atom_site_fract_y
_atom_site_fract_z
_atom_site_U_iso_or_equiv
_atom_site_thermal_displace_type
_atom_site_occupancy
_atom_site_calc_flag
_atom_site_refinement_flags
_atom_site_disorder_group
Fe1 Fe -0.18496(5) 0.56180(3) 0.24460(3) 0.02 Uani 1 d . .
Br1 Br 0.27616(8) 0.29479(4) 0.23729(4) 0.02 Uani 1 d . .
Br1X Br 0.4678(4) 0.6227(2) -0.2527(2) 0.02 Uani 1 d . .
S1 S -0.27677(9) 0.47909(6) 0.30544(5) 0.02 Uani 1 d . .
N1 N -0.3159(3) 0.6241(2) 0.2836(2) 0.03 Uani 1 d . .
H1 H -0.3022(3) 0.6700(2) 0.2786(2) 0.04 Uiso 1 calc R .
H2 H -0.3792(3) 0.6141(2) 0.2657(2) 0.04 Uiso 1 calc R .
C1 C -0.3067(4) 0.5397(2) 0.3596(2) 0.03 Uani 1 d . .
C2 C -0.3235(3) 0.6086(2) 0.3439(2) 0.0239(9) Uani 1 d . .
C3 C -0.3435(4) 0.6583(3) 0.3844(2) 0.0291(10) Uani 1 d . .
H3 H -0.3522(4) 0.7047(3) 0.3728(2) 0.035 Uiso 1 calc R .
C4 C -0.3509(4) 0.6410(3) 0.4422(2) 0.0335(11) Uani 1 d . .
H4 H -0.3646(4) 0.6751(3) 0.4703(2) 0.040 Uiso 1 calc R .
C5 C -0.3377(4) 0.5728(3) 0.4582(2) 0.0350(12) Uani 1 d . .
H5 H -0.3439(4) 0.5600(3) 0.4973(2) 0.042 Uiso 1 calc R .
C6 C -0.3159(4) 0.5238(3) 0.4175(2) 0.0290(10) Uani 1 d . .
H6 H -0.3068(4) 0.4776(3) 0.4293(2) 0.035 Uiso 1 calc R .
S2 S -0.18239(10) 0.51341(5) 0.15106(5) 0.0253(2) Uani 1 d . .
N2 N -0.1599(3) 0.6576(2) 0.1912(2) 0.0240(8) Uani 1 d . .
H2A H -0.1893(3) 0.6944(2) 0.2100(2) 0.029 Uiso 1 calc R .
H2B H -0.0882(3) 0.6656(2) 0.1877(2) 0.029 Uiso 1 calc R .
C7 C -0.2167(3) 0.5863(2) 0.1112(2) 0.0187(8) Uani 1 d . .
C8 C -0.2061(3) 0.6526(2) 0.1347(2) 0.0195(8) Uani 1 d . .
C9 C -0.2427(4) 0.7101(2) 0.1054(2) 0.0229(9) Uani 1 d . .
H9 H -0.2375(4) 0.7540(2) 0.1226(2) 0.027 Uiso 1 calc R .
C10 C -0.2863(4) 0.7034(2) 0.0515(2) 0.0263(10) Uani 1 d . .
H10 H -0.3119(4) 0.7426(2) 0.0317(2) 0.032 Uiso 1 calc R .
C11 C -0.2929(3) 0.6390(2) 0.0260(2) 0.0229(9) Uani 1 d . .
H11 H -0.3208(3) 0.6345(2) -0.0117(2) 0.027 Uiso 1 calc R .
C12 C -0.2586(3) 0.5818(2) 0.0556(2) 0.0216(9) Uani 1 d . .
H12 H -0.2637(3) 0.5381(2) 0.0378(2) 0.026 Uiso 1 calc R .
S3 S -0.02249(10) 0.55595(8) 0.29392(5) 0.0342(3) Uani 1 d . .
N3 N -0.0270(5) 0.7113(3) 0.2964(2) 0.0527(14) Uani 1 d . .
C13 C 0.0727(5) 0.6128(3) 0.2675(2) 0.0379(13) Uani 1 d . .
C14 C 0.0572(5) 0.6800(3) 0.2713(2) 0.0403(13) Uani 1 d . .
C15 C 0.1440(6) 0.7272(3) 0.2493(3) 0.052(2) Uani 1 d . .
H15 H 0.1351(6) 0.7755(3) 0.2505(3) 0.063 Uiso 1 calc R .
C16 C 0.2293(7) 0.7011(4) 0.2292(2) 0.058(2) Uani 1 d . .
H16 H 0.2824(7) 0.7312(4) 0.2150(2) 0.069 Uiso 1 calc R .
C17 C 0.2493(5) 0.6283(4) 0.2269(3) 0.050(2) Uani 1 d . .
H17 H 0.3152(5) 0.6105(4) 0.2138(3) 0.060 Uiso 1 calc R .
C18 C 0.1711(4) 0.5872(3) 0.2439(2) 0.0387(12) Uani 1 d . .
H18 H 0.1803(4) 0.5391(3) 0.2404(2) 0.046 Uiso 1 calc R .
P1 P 0.36232(8) 0.62358(5) 0.05764(4) 0.0148(2) Uani 1 d . .
C21 C 0.3866(3) 0.7027(2) 0.0958(2) 0.0164(8) Uani 1 d . .
C22 C 0.4762(4) 0.7103(2) 0.1302(2) 0.0263(10) Uani 1 d . .
H22 H 0.5262(4) 0.6740(2) 0.1332(2) 0.032 Uiso 1 calc R .
C23 C 0.4925(4) 0.7707(2) 0.1602(2) 0.0277(10) Uani 1 d . .
H23 H 0.5534(4) 0.7758(2) 0.1838(2) 0.033 Uiso 1 calc R .
C24 C 0.4190(4) 0.8244(2) 0.1555(2) 0.0230(9) Uani 1 d . .
H24 H 0.4295(4) 0.8658(2) 0.1763(2) 0.028 Uiso 1 calc R .
C25 C 0.3320(4) 0.8169(2) 0.1210(2) 0.0245(10) Uani 1 d . .
H25 H 0.2826(4) 0.8535(2) 0.1178(2) 0.029 Uiso 1 calc R .
C26 C 0.3147(4) 0.7570(2) 0.0906(2) 0.0213(9) Uani 1 d . .
H26 H 0.2544(4) 0.7528(2) 0.0665(2) 0.026 Uiso 1 calc R .
C31 C 0.2247(3) 0.6224(2) 0.0378(2) 0.0178(8) Uani 1 d . .
C32 C 0.1475(3) 0.6293(2) 0.0806(2) 0.0244(9) Uani 1 d . .
H32 H 0.1677(3) 0.6342(2) 0.1197(2) 0.029 Uiso 1 calc R .
C33 C 0.0410(4) 0.6288(3) 0.0653(2) 0.0307(11) Uani 1 d . .
H33 H -0.0119(4) 0.6333(3) 0.0942(2) 0.037 Uiso 1 calc R .
C34 C 0.0111(4) 0.6218(2) 0.0087(2) 0.0275(10) Uani 1 d . .
H34 H -0.0621(4) 0.6211(2) -0.0011(2) 0.033 Uiso 1 calc R .
C35 C 0.0869(4) 0.6159(2) -0.0340(2) 0.0252(10) Uani 1 d . .
H35 H 0.0659(4) 0.6123(2) -0.0730(2) 0.030 Uiso 1 calc R .
C36 C 0.1945(4) 0.6153(2) -0.0194(2) 0.0204(9) Uani 1 d . .
H36 H 0.2469(4) 0.6100(2) -0.0483(2) 0.024 Uiso 1 calc R .
C41 C 0.3916(3) 0.5518(2) 0.1029(2) 0.0172(8) Uani 1 d . .
C42 C 0.3122(4) 0.5080(2) 0.1222(2) 0.0234(9) Uani 1 d . .
H42 H 0.2414(4) 0.5138(2) 0.1090(2) 0.028 Uiso 1 calc R .
C43 C 0.3357(4) 0.4562(2) 0.1604(2) 0.0281(11) Uani 1 d . .
H43 H 0.2816(4) 0.4256(2) 0.1725(2) 0.034 Uiso 1 calc R .
C44 C 0.4397(4) 0.4489(2) 0.1815(2) 0.0274(10) Uani 1 d . .
H44 H 0.4550(4) 0.4149(2) 0.2095(2) 0.033 Uiso 1 calc R .
C45 C 0.5200(4) 0.4914(2) 0.1614(2) 0.0269(10) Uani 1 d . .
H45 H 0.5905(4) 0.4858(2) 0.1750(2) 0.032 Uiso 1 calc R .
C46 C 0.4971(3) 0.5418(2) 0.1216(2) 0.0212(9) Uani 1 d . .
H46 H 0.5524(3) 0.5698(2) 0.1068(2) 0.025 Uiso 1 calc R .
C51 C 0.4411(3) 0.6209(2) -0.0067(2) 0.0182(8) Uani 1 d . .
C52 C 0.4553(3) 0.6813(2) -0.0380(2) 0.0213(9) Uani 1 d . .
H52 H 0.4300(3) 0.7237(2) -0.0234(2) 0.026 Uiso 1 calc R .
C53 C 0.5070(4) 0.6786(3) -0.0907(2) 0.0266(10) Uani 1 d . .
H53 H 0.5159(4) 0.7192(3) -0.1125(2) 0.032 Uiso 1 calc R .
C54 C 0.5457(3) 0.6163(3) -0.1116(2) 0.0249(10) Uani 1 d . .
H54 H 0.5805(3) 0.6145(3) -0.1478(2) 0.030 Uiso 1 calc R .
C55 C 0.5330(3) 0.5564(2) -0.0792(2) 0.0225(9) Uani 1 d . .
H55 H 0.5610(3) 0.5144(2) -0.0931(2) 0.027 Uiso 1 calc R .
C56 C 0.4802(3) 0.5576(2) -0.0271(2) 0.0170(8) Uani 1 d . .
H56 H 0.4705(3) 0.5168(2) -0.0056(2) 0.020 Uiso 1 calc R .
P2 P 0.27316(8) 0.63451(5) 0.43683(4) 0.0139(2) Uani 1 d . .
C61 C 0.1390(3) 0.6335(2) 0.4634(2) 0.0167(8) Uani 1 d . .
C62 C 0.0544(3) 0.6344(2) 0.4249(2) 0.0201(9) Uani 1 d . .
H62 H 0.0676(3) 0.6384(2) 0.3849(2) 0.024 Uiso 1 calc R .
C63 C -0.0496(3) 0.6293(2) 0.4449(2) 0.0217(9) Uani 1 d . .
H63 H -0.1072(3) 0.6274(2) 0.4187(2) 0.026 Uiso 1 calc R .
C64 C -0.0681(4) 0.6269(2) 0.5039(2) 0.0253(10) Uani 1 d . .
H64 H -0.1389(4) 0.6247(2) 0.5178(2) 0.030 Uiso 1 calc R .
C65 C 0.0150(4) 0.6277(2) 0.5422(2) 0.0266(10) Uani 1 d . .
H65 H 0.0010(4) 0.6260(2) 0.5822(2) 0.032 Uiso 1 calc R .
C66 C 0.1194(4) 0.6310(2) 0.5228(2) 0.0207(9) Uani 1 d . .
H66 H 0.1766(4) 0.6315(2) 0.5493(2) 0.025 Uiso 1 calc R .
C71 C 0.2941(3) 0.7120(2) 0.3961(2) 0.0168(8) Uani 1 d . .
C72 C 0.2245(4) 0.7678(2) 0.4027(2) 0.0243(9) Uani 1 d . .
H72 H 0.1659(4) 0.7649(2) 0.4282(2) 0.029 Uiso 1 calc R .
C73 C 0.2423(4) 0.8272(2) 0.3714(2) 0.0299(11) Uani 1 d . .
H73 H 0.1952(4) 0.8649(2) 0.3752(2) 0.036 Uiso 1 calc R .
C74 C 0.3278(4) 0.8318(2) 0.3350(2) 0.0281(10) Uani 1 d . .
H74 H 0.3390(4) 0.8727(2) 0.3137(2) 0.034 Uiso 1 calc R .
C75 C 0.3971(4) 0.7781(3) 0.3289(2) 0.0294(10) Uani 1 d . .
H75 H 0.4562(4) 0.7822(3) 0.3039(2) 0.035 Uiso 1 calc R .
C76 C 0.3809(4) 0.7174(2) 0.3595(2) 0.0256(10) Uani 1 d . .
H76 H 0.4288(4) 0.6801(2) 0.3553(2) 0.031 Uiso 1 calc R .
C81 C 0.3597(3) 0.6326(2) 0.4975(2) 0.0186(8) Uani 1 d . .
C82 C 0.3957(3) 0.5697(2) 0.5192(2) 0.0211(9) Uani 1 d . .
H82 H 0.3831(3) 0.5286(2) 0.4984(2) 0.025 Uiso 1 calc R .
C83 C 0.4500(4) 0.5678(3) 0.5713(2) 0.0283(10) Uani 1 d . .
H83 H 0.4758(4) 0.5255(3) 0.5858(2) 0.034 Uiso 1 calc R .
C84 C 0.4662(4) 0.6276(3) 0.6016(2) 0.0324(11) Uani 1 d . .
H84 H 0.5018(4) 0.6260(3) 0.6375(2) 0.039 Uiso 1 calc R .
C85 C 0.4311(4) 0.6903(3) 0.5803(2) 0.0341(12) Uani 1 d . .
H85 H 0.4420(4) 0.7310(3) 0.6018(2) 0.041 Uiso 1 calc R .
C86 C 0.3800(4) 0.6928(2) 0.5276(2) 0.0264(10) Uani 1 d . .
H86 H 0.3589(4) 0.7357(2) 0.5120(2) 0.032 Uiso 1 calc R .
C91 C 0.2976(3) 0.5604(2) 0.3935(2) 0.0142(7) Uani 1 d . .
C92 C 0.4027(3) 0.5463(2) 0.3762(2) 0.0177(8) Uani 1 d . .
H92 H 0.4594(3) 0.5746(2) 0.3888(2) 0.021 Uiso 1 calc R .
C93 C 0.4226(4) 0.4908(2) 0.3405(2) 0.0234(9) Uani 1 d . .
H93 H 0.4927(4) 0.4822(2) 0.3273(2) 0.028 Uiso 1 calc R .
C94 C 0.3402(4) 0.4477(2) 0.3239(2) 0.0223(9) Uani 1 d . .
H94 H 0.3544(4) 0.4095(2) 0.2999(2) 0.027 Uiso 1 calc R .
C95 C 0.2375(4) 0.4603(2) 0.3423(2) 0.0216(9) Uani 1 d . .
H95 H 0.1817(4) 0.4302(2) 0.3316(2) 0.026 Uiso 1 calc R .
C96 C 0.2158(3) 0.5169(2) 0.3765(2) 0.0179(8) Uani 1 d . .
H96 H 0.1450(3) 0.5260(2) 0.3883(2) 0.022 Uiso 1 calc R .

loop_
_atom_type_symbol
_atom_type_description
_atom_type_scat_dispersion_real
_atom_type_scat_dispersion_imag
_atom_type_scat_source
C C 0.0033 0.0016 'International Tables Vol C Tables 4.2.6.8 and 6.1.1.4'
H H 0.0000 0.0000 'International Tables Vol C Tables 4.2.6.8 and 6.1.1.4'
N N 0.0061 0.0033 'International Tables Vol C Tables 4.2.6.8 and 6.1.1.4'
P P 0.1023 0.0942 'International Tables Vol C Tables 4.2.6.8 and 6.1.1.4'
S S 0.1246 0.1234 'International Tables Vol C Tables 4.2.6.8 and 6.1.1.4'
Fe Fe 0.3463 0.8444 'International Tables Vol C Tables 4.2.6.8 and 6.1.1.4'
Br Br -0.2901 2.4595 'International Tables Vol C Tables 4.2.6.8 and 6.1.1.4'

loop_
_geom_angle_atom_site_label_1
_geom_angle_atom_site_label_2
_geom_angle_atom_site_label_3
_geom_angle
_geom_angle_site_symmetry_1
_geom_angle_site_symmetry_3
_geom_angle_publ_flag
N1 Fe1 N2 82.99(14) . . ?
N1 Fe1 S3 117.97(11) . . ?
N2 Fe1 S3 100.79(11) . . ?
N1 Fe1 S2 126.68(11) . . ?
N2 Fe1 S2 79.75(10) . . ?
S3 Fe1 S2 114.70(5) . . ?
N1 Fe1 S1 76.95(10) . . ?
N2 Fe1 S1 158.47(11) . . ?
S3 Fe1 S1 95.52(5) . . ?
S2 Fe1 S1 106.09(4) . . ?
C1 S1 Fe1 94.24(15) . . ?
C2 N1 Fe1 109.3(3) . . ?
C6 C1 C2 116.9(4) . . ?
C6 C1 S1 124.1(4) . . ?
C2 C1 S1 118.9(3) . . ?
C3 C2 C1 121.5(4) . . ?
C3 C2 N1 122.1(4) . . ?
C1 C2 N1 116.3(4) . . ?
C2 C3 C4 120.2(5) . . ?
C5 C4 C3 118.9(5) . . ?
C6 C5 C4 120.3(5) . . ?
C5 C6 C1 122.1(5) . . ?
C7 S2 Fe1 99.24(15) . . ?
C8 N2 Fe1 112.9(3) . . ?
C12 C7 C8 116.8(4) . . ?
C12 C7 S2 122.2(3) . . ?
C8 C7 S2 121.0(3) . . ?
C9 C8 C7 121.1(4) . . ?
C9 C8 N2 121.8(4) . . ?
C7 C8 N2 117.1(4) . . ?
C10 C9 C8 120.2(4) . . ?
C9 C10 C11 119.9(4) . . ?
C12 C11 C10 119.8(4) . . ?
C11 C12 C7 122.0(4) . . ?
C13 S3 Fe1 113.2(2) . . ?
C14 C13 C18 119.5(5) . . ?
C14 C13 S3 120.2(5) . . ?
C18 C13 S3 120.2(4) . . ?
C13 C14 N3 126.0(6) . . ?
C13 C14 C15 118.0(6) . . ?
N3 C14 C15 115.9(6) . . ?
C16 C15 C14 119.1(6) . . ?
C15 C16 C17 123.6(6) . . ?
C18 C17 C16 116.8(6) . . ?
C17 C18 C13 122.7(6) . . ?
C41 P1 C31 110.0(2) . . ?
C41 P1 C51 110.8(2) . . ?
C31 P1 C51 108.5(2) . . ?
C41 P1 C21 110.1(2) . . ?
C31 P1 C21 107.5(2) . . ?
C51 P1 C21 109.9(2) . . ?
C22 C21 C26 119.6(4) . . ?
C22 C21 P1 120.8(3) . . ?
C26 C21 P1 119.7(3) . . ?
C23 C22 C21 120.0(4) . . ?
C22 C23 C24 120.0(4) . . ?
C25 C24 C23 119.6(4) . . ?
C24 C25 C26 121.2(4) . . ?
C25 C26 C21 119.5(4) . . ?
C36 C31 C32 120.2(4) . . ?
C36 C31 P1 120.7(3) . . ?
C32 C31 P1 119.1(3) . . ?
C33 C32 C31 119.1(4) . . ?
C34 C33 C32 120.7(5) . . ?
C33 C34 C35 120.5(4) . . ?
C34 C35 C36 119.7(4) . . ?
C31 C36 C35 119.7(4) . . ?
C42 C41 C46 119.5(4) . . ?
C42 C41 P1 121.5(3) . . ?
C46 C41 P1 118.9(3) . . ?
C43 C42 C41 120.3(4) . . ?
C42 C43 C44 120.0(4) . . ?
C45 C44 C43 120.0(4) . . ?
C46 C45 C44 119.9(4) . . ?
C45 C46 C41 120.1(4) . . ?
C52 C51 C56 121.1(4) . . ?
C52 C51 P1 118.8(3) . . ?
C56 C51 P1 119.9(3) . . ?
C53 C52 C51 119.3(4) . . ?
C52 C53 C54 120.4(4) . . ?
C53 C54 C55 119.7(4) . . ?
C56 C55 C54 121.0(4) . . ?
C55 C56 C51 118.5(4) . . ?
C81 P2 C91 109.0(2) . . ?
C81 P2 C61 107.5(2) . . ?
C91 P2 C61 110.3(2) . . ?
C81 P2 C71 110.2(2) . . ?
C91 P2 C71 110.8(2) . . ?
C61 P2 C71 109.1(2) . . ?
C62 C61 C66 120.0(4) . . ?
C62 C61 P2 119.7(3) . . ?
C66 C61 P2 120.3(3) . . ?
C61 C62 C63 120.1(4) . . ?
C84 C83 C82 119.7(5) . . ?
C83 C84 C85 120.9(4) . . ?
C86 C85 C84 119.6(5) . . ?
C85 C86 C81 120.0(4) . . ?
C96 C91 C92 119.7(4) . . ?
C96 C91 P2 121.7(3) . . ?
C92 C91 P2 118.6(3) . . ?
C93 C92 C91 119.5(4) . . ?
C92 C93 C94 120.2(4) . . ?
C95 C94 C93 120.3(4) . . ?
C94 C95 C96 120.2(4) . . ?
C95 C96 C91 120.1(4) . . ?

loop_
_geom_bond_atom_site_label_1
_geom_bond_atom_site_label_2
_geom_bond_distance
_geom_bond_site_symmetry_2
_geom_bond_publ_flag
Fe1 N1 2.242(4) . ?
Fe1 N2 2.268(4) . ?
Fe1 S3 2.3509(13) . ?
Fe1 S2 2.3772(13) . ?
Fe1 S1 2.4406(12) . ?
S1 C1 1.771(5) . ?
N1 C2 1.443(6) . ?
C1 C6 1.389(7) . ?
C1 C2 1.409(6) . ?
C2 C3 1.378(7) . ?
C3 C4 1.394(7) . ?
C4 C5 1.392(8) . ?
C5 C6 1.376(7) . ?
S2 C7 1.753(4) . ?
N2 C8 1.444(5) . ?
C7 C12 1.402(6) . ?
C7 C8 1.411(6) . ?
C8 C9 1.393(6) . ?
C9 C10 1.379(6) . ?
C10 C11 1.392(6) . ?
C11 C12 1.383(6) . ?
S3 C13 1.747(5) . ?
N3 C14 1.356(8) . ?
C13 C14 1.329(8) . ?
C13 C18 1.446(8) . ?
C14 C15 1.519(9) . ?
C15 C16 1.279(10) . ?
C16 C17 1.444(10) . ?
C17 C18 1.331(8) . ?
P1 C41 1.793(4) . ?
P1 C31 1.795(4) . ?
P1 C51 1.800(4) . ?
P1 C21 1.809(4) . ?
C21 C22 1.393(6) . ?
C21 C26 1.400(6) . ?
C22 C23 1.386(7) . ?
C23 C24 1.403(7) . ?
C24 C25 1.367(7) . ?
C25 C26 1.384(6) . ?
C31 C36 1.393(6) . ?
C31 C32 1.401(6) . ?
C32 C33 1.388(6) . ?
C33 C34 1.381(7) . ?
C34 C35 1.383(7) . ?
C35 C36 1.399(7) . ?
C41 C42 1.391(6) . ?
C41 C46 1.412(6) . ?
C42 C43 1.380(6) . ?
C43 C44 1.407(7) . ?
C44 C45 1.389(7) . ?
C45 C46 1.384(6) . ?
C51 C52 1.397(6) . ?
C51 C56 1.413(6) . ?
C52 C53 1.392(6) . ?
C53 C54 1.399(7) . ?
C54 C55 1.400(7) . ?
C55 C56 1.386(6) . ?
P2 C81 1.788(4) . ?
P2 C91 1.792(4) . ?
P2 C61 1.800(4) . ?
P2 C71 1.805(4) . ?
C61 C62 1.394(6) . ?
C61 C66 1.408(6) . ?
C62 C63 1.395(6) . ?
C63 C64 1.396(7) . ?
C64 C65 1.376(7) . ?
C65 C66 1.393(6) . ?
C71 C76 1.391(6) . ?
C71 C72 1.408(6) . ?
C72 C73 1.387(6) . ?
C73 C74 1.375(7) . ?
C74 C75 1.371(7) . ?
C75 C76 1.399(6) . ?
C81 C86 1.392(6) . ?
C81 C82 1.402(6) . ?
C82 C83 1.395(6) . ?
C83 C84 1.380(7) . ?
C84 C85 1.392(8) . ?
C85 C86 1.389(7) . ?
C91 C96 1.392(6) . ?
C91 C92 1.411(6) . ?
C92 C93 1.389(6) . ?
C93 C94 1.390(6) . ?
C94 C95 1.385(6) . ?
C95 C96 1.389(6) . ?
